data_7110306
loop_
_publ_author_name
'Konno, Takumi'
'Usami, Masafumi'
'Hirotsu, Masakazu'
'Yoshimura, Takashi'
'Kawamoto, Tatsuya'

_publ_section_title
;
 Novel aggregation of [Ni(thiolato)2(amine)2]-type square planes assisted
 by silver(i) ions
;
_journal_issue 20
_journal_name_full 'Chemical Communications'
_journal_page_first 2296
_journal_page_last 2297
_journal_paper_doi 10.1039/b404512b
_journal_year 2004
_chemical_formula_moiety 'C32 H56 B2 Ag2 F8 N8 Ni4 S8 '
_chemical_formula_sum 'C32 H56 Ag2 B2 F8 N8 Ni4 S8'
_chemical_formula_weight 1433.47
_space_group_IT_number 14
_symmetry_cell_setting monoclinic
_symmetry_Int_Tables_number 14
_symmetry_space_group_name_Hall '-P 2ybc'
_symmetry_space_group_name_H-M 'P 1 21/c 1'
_cell_angle_alpha 90
_cell_angle_beta 93.03(1)
_cell_angle_gamma 90
_cell_formula_units_Z 4
_cell_length_a 13.438(2)
_cell_length_b 20.621(5)
_cell_length_c 18.811(3)
_cell_measurement_reflns_used 25
_cell_measurement_temperature 296.1
_cell_measurement_theta_max 15.0
_cell_measurement_theta_min 12.7
_cell_volume 5205.3(17)
_computing_cell_refinement WinAFC
_computing_data_collection WinAFC
_computing_data_reduction CrystalStructure
_computing_publication_material 'CrystalStructure Ver. 3.5.1'
_computing_structure_refinement SHELXL
_computing_structure_solution SIR92
_diffrn_measured_fraction_theta_full 0.9901
_diffrn_measured_fraction_theta_max 0.9901
_diffrn_measurement_device_type 'Rigaku AFC7R'
_diffrn_measurement_method \w
_diffrn_radiation_type 'Mo K\a'
_diffrn_radiation_wavelength 0.7107
_diffrn_reflns_av_R_equivalents 0.029
_diffrn_reflns_limit_h_max 17
_diffrn_reflns_limit_h_min -17
_diffrn_reflns_limit_k_max 0
_diffrn_reflns_limit_k_min -26
_diffrn_reflns_limit_l_max 24
_diffrn_reflns_limit_l_min -13
_diffrn_reflns_number 29276
_diffrn_reflns_theta_full 27.57
_diffrn_reflns_theta_max 27.57
_diffrn_standards_decay_% -2.08
_diffrn_standards_interval_count 150
_diffrn_standards_number 3
_exptl_absorpt_coefficient_mu 2.537
_exptl_absorpt_correction_T_max 0.281
_exptl_absorpt_correction_T_min 0.246
_exptl_absorpt_correction_type psi-scans
_exptl_absorpt_process_details '(North, Phillips & Mathews, 1968)'
_exptl_crystal_colour black
_exptl_crystal_density_diffrn 1.829
_exptl_crystal_density_meas 1.500
_exptl_crystal_description octahedral
_exptl_crystal_F_000 2880.00
_exptl_crystal_size_max 0.50
_exptl_crystal_size_mid 0.50
_exptl_crystal_size_min 0.50
_refine_diff_density_max 1.25
_refine_diff_density_min -1.04
_refine_ls_extinction_method none
_refine_ls_goodness_of_fit_ref 1.042
_refine_ls_hydrogen_treatment refall
_refine_ls_number_parameters 802
_refine_ls_number_reflns 11923
_refine_ls_R_factor_gt 0.0450
_refine_ls_shift/su_max 0.0000
_refine_ls_structure_factor_coef Fsqd
_refine_ls_weighting_details 'w = 1/[\s^2^(Fo^2^)+(0.0526P)^2^+8.1838P] where P=(Fo^2^+2Fc^2^)/3'
_refine_ls_weighting_scheme calc
_refine_ls_wR_factor_ref 0.1430
_reflns_number_gt 8762
_reflns_number_total 11923
_reflns_threshold_expression F^2^>2.0\s(F^2^)
_cod_data_source_file b404512bsup1.cif
_cod_data_source_block '[2](BF4)2'
_cod_original_cell_volume 5205(1)
_cod_original_formula_sum 'C32 H56 B2 Ag2 F8 N8 Ni4 S8 '
_cod_database_code 7110306

loop_
_symmetry_equiv_pos_as_xyz
x,y,z
-x,-y,-z
-x,y+1/2,-z+1/2
x,-y+1/2,z+1/2

loop_
_atom_site_label
_atom_site_type_symbol
_atom_site_fract_x
_atom_site_fract_y
_atom_site_fract_z
_atom_site_U_iso_or_equiv
_atom_site_adp_type
_atom_site_occupancy
_atom_site_symmetry_multiplicity
_atom_site_calc_flag
Ag(1) Ag -0.65505(4) -0.16834(3) -0.49672(3) 0.0788(2) Uani 1.00 1 d
Ag(2) Ag -0.86703(5) -0.21997(3) -0.55715(3) 0.0856(2) Uani 1.00 1 d
Ni(1) Ni -0.78847(5) -0.30216(3) -0.43692(3) 0.0497(2) Uani 1.00 1 d
Ni(2) Ni -0.72070(7) -0.21720(4) -0.66825(4) 0.0656(2) Uani 1.00 1 d
Ni(3) Ni -0.89333(6) -0.08285(4) -0.50242(4) 0.0589(2) Uani 1.00 1 d
Ni(4) Ni -0.37715(6) -0.18434(4) -0.39966(5) 0.0672(2) Uani 1.00 1 d
S(1) S -0.7118(1) -0.22262(8) -0.38392(8) 0.0711(4) Uani 1.00 1 d
S(2) S -0.9339(1) -0.2595(1) -0.43999(8) 0.0760(5) Uani 1.00 1 d
S(3) S -0.5932(1) -0.23898(9) -0.59817(9) 0.0773(5) Uani 1.00 1 d
S(4) S -0.8057(2) -0.30218(9) -0.6460(1) 0.0840(5) Uani 1.00 1 d
S(5) S -0.7492(1) -0.06388(9) -0.5424(1) 0.0801(5) Uani 1.00 1 d
S(6) S -0.9620(1) -0.1168(1) -0.60082(9) 0.0813(5) Uani 1.00 1 d
S(7) S -0.4725(1) -0.11394(9) -0.4553(1) 0.0792(5) Uani 1.00 1 d
S(8) S -0.3278(1) -0.2328(1) -0.4919(1) 0.0920(6) Uani 1.00 1 d
F(1) F -0.1930(4) -0.4071(4) -0.7033(3) 0.142(2) Uani 1.00 1 d
F(2) F -0.1808(9) -0.4327(8) -0.5935(5) 0.295(7) Uani 1.00 1 d
F(3) F -0.0512(5) -0.4367(5) -0.6503(5) 0.203(4) Uani 1.00 1 d
F(4) F -0.1200(8) -0.3479(5) -0.6198(6) 0.250(6) Uani 1.00 1 d
F(5) F -0.3836(7) -0.4737(6) -0.2401(7) 0.265(7) Uani 1.00 1 d
F(6) F -0.2764(6) -0.4411(4) -0.3103(6) 0.205(4) Uani 1.00 1 d
F(7) F -0.4074(5) -0.3810(4) -0.2960(4) 0.158(2) Uani 1.00 1 d
F(8) F -0.424(1) -0.4635(8) -0.3403(9) 0.37(1) Uani 1.00 1 d
N(1) N -0.6688(4) -0.3466(3) -0.4421(3) 0.064(1) Uani 1.00 1 d
N(2) N -0.8403(4) -0.3758(3) -0.4832(2) 0.062(1) Uani 1.00 1 d
N(3) N -0.6613(4) -0.1399(3) -0.6940(2) 0.064(1) Uani 1.00 1 d
N(4) N -0.8239(4) -0.1880(3) -0.7317(2) 0.069(1) Uani 1.00 1 d
N(5) N -0.8495(4) -0.0514(3) -0.4133(3) 0.066(1) Uani 1.00 1 d
N(6) N -1.0120(4) -0.0939(2) -0.4577(3) 0.063(1) Uani 1.00 1 d
N(7) N -0.4110(4) -0.1502(3) -0.3123(3) 0.072(1) Uani 1.00 1 d
N(8) N -0.2993(4) -0.2389(3) -0.3409(3) 0.078(2) Uani 1.00 1 d
C(1) C -0.6003(6) -0.2694(5) -0.3564(4) 0.086(2) Uani 1.00 1 d
C(2) C -0.5761(5) -0.3171(5) -0.4131(5) 0.087(2) Uani 1.00 1 d
C(3) C -0.6742(6) -0.4006(4) -0.4780(4) 0.086(2) Uani 1.00 1 d
C(4) C -0.7767(6) -0.4163(3) -0.5019(4) 0.077(2) Uani 1.00 1 d
C(5) C -0.586(2) -0.441(1) -0.493(1) 0.167(7) Uani 1.00 1 d
C(6) C -0.802(2) -0.4760(6) -0.5469(7) 0.134(5) Uani 1.00 1 d
C(7) C -0.9470(6) -0.3786(5) -0.5061(4) 0.090(2) Uani 1.00 1 d
C(8) C -1.0041(6) -0.3314(6) -0.4648(4) 0.103(3) Uani 1.00 1 d
C(9) C -0.5089(6) -0.1827(4) -0.6410(5) 0.086(2) Uani 1.00 1 d
C(10) C -0.5632(6) -0.1220(4) -0.6628(4) 0.078(2) Uani 1.00 1 d
C(11) C -0.7129(5) -0.1032(3) -0.7365(3) 0.070(2) Uani 1.00 1 d
C(12) C -0.8125(5) -0.1304(3) -0.7568(3) 0.070(2) Uani 1.00 1 d
C(13) C -0.682(1) -0.0383(5) -0.7622(6) 0.108(3) Uani 1.00 1 d
C(14) C -0.8912(9) -0.0931(5) -0.7978(5) 0.096(3) Uani 1.00 1 d
C(15) C -0.9154(6) -0.2270(4) -0.7423(4) 0.085(2) Uani 1.00 1 d
C(16) C -0.8911(8) -0.2967(4) -0.7246(4) 0.096(3) Uani 1.00 1 d
C(17) C -0.7083(7) -0.0087(4) -0.4710(5) 0.095(2) Uani 1.00 1 d
C(18) C -0.7449(6) -0.0305(4) -0.4019(5) 0.084(2) Uani 1.00 1 d
C(19) C -0.9140(6) -0.0508(3) -0.3655(3) 0.071(2) Uani 1.00 1 d
C(20) C -1.0107(5) -0.0757(3) -0.3916(3) 0.068(2) Uani 1.00 1 d
C(21) C -0.895(1) -0.0282(6) -0.2903(5) 0.107(3) Uani 1.00 1 d
C(22) C -1.0982(9) -0.0801(7) -0.3464(6) 0.108(3) Uani 1.00 1 d
C(23) C -1.0966(7) -0.1231(7) -0.4951(5) 0.101(3) Uani 1.00 1 d
C(24) C -1.0868(7) -0.1305(7) -0.5709(6) 0.105(3) Uani 1.00 1 d
C(25) C -0.4728(8) -0.0587(4) -0.3790(5) 0.094(2) Uani 1.00 1 d
C(26) C -0.4836(6) -0.0965(4) -0.3115(5) 0.086(2) Uani 1.00 1 d
C(27) C -0.3729(5) -0.1767(4) -0.2558(4) 0.080(2) Uani 1.00 1 d
C(28) C -0.3038(5) -0.2295(4) -0.2730(5) 0.083(2) Uani 1.00 1 d
C(29) C -0.395(1) -0.1586(7) -0.1809(6) 0.113(3) Uani 1.00 1 d
C(30) C -0.244(1) -0.2662(7) -0.2168(7) 0.119(4) Uani 1.00 1 d
C(31) C -0.2364(6) -0.2874(5) -0.3729(6) 0.098(3) Uani 1.00 1 d
C(32) C -0.2835(6) -0.3057(5) -0.4442(6) 0.101(3) Uani 1.00 1 d
B(1) B -0.1362(9) -0.4082(7) -0.6433(6) 0.116(4) Uani 1.00 1 d
B(2) B -0.351(1) -0.4330(7) -0.268(1) 0.19(1) Uani 1.00 1 d
H(1) H -0.612(6) -0.293(4) -0.314(4) 0.10(3) Uiso 1.00 1 c
H(2) H -0.546(6) -0.240(4) -0.348(4) 0.10(2) Uiso 1.00 1 c
H(3) H -0.542(6) -0.295(4) -0.450(4) 0.10(3) Uiso 1.00 1 c
H(4) H -0.534(6) -0.351(4) -0.393(4) 0.10(3) Uiso 1.00 1 c
H(5) H -0.61(1) -0.478(7) -0.520(8) 0.20(7) Uiso 1.00 1 c
H(6) H -0.55(1) -0.454(7) -0.449(7) 0.20(7) Uiso 1.00 1 c
H(7) H -0.54(1) -0.416(7) -0.520(8) 0.20(8) Uiso 1.00 1 c
H(8) H -0.831(9) -0.462(6) -0.592(7) 0.16(5) Uiso 1.00 1 c
H(9) H -0.848(9) -0.503(6) -0.524(6) 0.16(5) Uiso 1.00 1 c
H(10) H -0.742(9) -0.500(6) -0.554(6) 0.16(5) Uiso 1.00 1 c
H(11) H -0.970(6) -0.422(4) -0.499(4) 0.11(3) Uiso 1.00 1 c
H(12) H -0.956(6) -0.368(4) -0.556(4) 0.11(3) Uiso 1.00 1 c
H(13) H -1.063(7) -0.319(4) -0.492(5) 0.12(3) Uiso 1.00 1 c
H(14) H -1.022(6) -0.352(4) -0.422(5) 0.12(3) Uiso 1.00 1 c
H(15) H -0.485(6) -0.203(4) -0.683(5) 0.10(3) Uiso 1.00 1 c
H(16) H -0.454(6) -0.173(4) -0.608(5) 0.10(3) Uiso 1.00 1 c
H(17) H -0.571(5) -0.096(4) -0.621(4) 0.09(2) Uiso 1.00 1 c
H(18) H -0.527(5) -0.098(4) -0.696(4) 0.09(2) Uiso 1.00 1 c
H(19) H -0.624(7) -0.044(5) -0.789(5) 0.13(4) Uiso 1.00 1 c
H(20) H -0.667(7) -0.009(5) -0.723(5) 0.13(4) Uiso 1.00 1 c
H(21) H -0.736(7) -0.020(5) -0.792(5) 0.13(4) Uiso 1.00 1 c
H(22) H -0.864(7) -0.052(5) -0.810(5) 0.12(3) Uiso 1.00 1 c
H(23) H -0.948(7) -0.087(4) -0.769(5) 0.12(3) Uiso 1.00 1 c
H(24) H -0.912(6) -0.116(4) -0.840(5) 0.12(3) Uiso 1.00 1 c
H(25) H -0.942(6) -0.223(4) -0.791(5) 0.10(3) Uiso 1.00 1 c
H(26) H -0.964(6) -0.212(4) -0.711(5) 0.10(3) Uiso 1.00 1 c
H(27) H -0.951(7) -0.320(4) -0.715(5) 0.12(3) Uiso 1.00 1 c
H(28) H -0.861(6) -0.316(4) -0.765(5) 0.12(3) Uiso 1.00 1 c
H(29) H -0.735(6) 0.034(4) -0.481(5) 0.11(3) Uiso 1.00 1 c
H(30) H -0.637(7) -0.007(4) -0.469(4) 0.11(3) Uiso 1.00 1 c
H(31) H -0.705(6) -0.066(4) -0.384(4) 0.10(3) Uiso 1.00 1 c
H(32) H -0.741(6) 0.004(4) -0.368(4) 0.10(3) Uiso 1.00 1 c
H(33) H -0.843(7) -0.054(5) -0.267(5) 0.13(4) Uiso 1.00 1 c
H(34) H -0.955(7) -0.033(5) -0.265(5) 0.13(4) Uiso 1.00 1 c
H(35) H -0.876(7) 0.017(5) -0.290(5) 0.13(4) Uiso 1.00 1 c
H(36) H -1.153(8) -0.056(5) -0.368(5) 0.13(4) Uiso 1.00 1 c
H(37) H -1.081(7) -0.063(5) -0.300(6) 0.13(4) Uiso 1.00 1 c
H(38) H -1.117(7) -0.125(5) -0.343(5) 0.13(4) Uiso 1.00 1 c
H(39) H -1.155(7) -0.098(4) -0.487(5) 0.12(3) Uiso 1.00 1 c
H(40) H -1.104(7) -0.166(5) -0.476(5) 0.12(4) Uiso 1.00 1 c
H(41) H -1.106(7) -0.173(5) -0.585(5) 0.13(3) Uiso 1.00 1 c
H(42) H -1.130(7) -0.099(5) -0.594(5) 0.13(4) Uiso 1.00 1 c
H(43) H -0.527(6) -0.029(4) -0.386(5) 0.11(3) Uiso 1.00 1 c
H(44) H -0.411(7) -0.035(4) -0.375(5) 0.11(3) Uiso 1.00 1 c
H(45) H -0.471(6) -0.070(4) -0.270(5) 0.10(3) Uiso 1.00 1 c
H(46) H -0.550(6) -0.114(4) -0.311(4) 0.10(3) Uiso 1.00 1 c
H(47) H -0.377(8) -0.114(5) -0.172(5) 0.14(4) Uiso 1.00 1 c
H(48) H -0.358(8) -0.186(5) -0.149(6) 0.14(4) Uiso 1.00 1 c
H(49) H -0.465(8) -0.164(5) -0.174(5) 0.14(4) Uiso 1.00 1 c
H(50) H -0.259(8) -0.312(6) -0.221(6) 0.14(4) Uiso 1.00 1 c
H(51) H -0.259(8) -0.252(5) -0.170(6) 0.14(4) Uiso 1.00 1 c
H(52) H -0.175(8) -0.259(5) -0.224(6) 0.14(4) Uiso 1.00 1 c
H(53) H -0.229(6) -0.325(4) -0.343(5) 0.12(3) Uiso 1.00 1 c
H(54) H -0.172(7) -0.269(4) -0.379(5) 0.12(3) Uiso 1.00 1 c
H(55) H -0.236(7) -0.327(4) -0.472(5) 0.12(3) Uiso 1.00 1 c
H(56) H -0.338(7) -0.335(4) -0.437(5) 0.12(3) Uiso 1.00 1 c

loop_
_atom_site_aniso_label
_atom_site_aniso_U_11
_atom_site_aniso_U_22
_atom_site_aniso_U_33
_atom_site_aniso_U_12
_atom_site_aniso_U_13
_atom_site_aniso_U_23
Ag(1) 0.1027(4) 0.0704(3) 0.0657(3) 0.0072(3) 0.0274(3) 0.0092(2)
Ag(2) 0.1177(5) 0.0915(4) 0.0493(3) 0.0359(3) 0.0216(3) 0.0099(2)
Ni(1) 0.0457(3) 0.0585(4) 0.0453(3) 0.0044(3) 0.0054(3) 0.0037(3)
Ni(2) 0.0893(5) 0.0605(4) 0.0492(4) -0.0014(4) 0.0239(4) -0.0023(3)
Ni(3) 0.0654(4) 0.0588(4) 0.0533(4) 0.0137(3) 0.0111(3) 0.0041(3)
Ni(4) 0.0510(4) 0.0752(5) 0.0756(5) -0.0127(4) 0.0066(4) -0.0017(4)
S(1) 0.090(1) 0.072(1) 0.0526(8) -0.0179(8) 0.0158(7) -0.0012(7)
S(2) 0.0613(9) 0.120(1) 0.0474(7) 0.0303(9) 0.0114(6) 0.0090(8)
S(3) 0.096(1) 0.075(1) 0.0627(9) 0.0142(9) 0.0199(8) 0.0017(8)
S(4) 0.118(1) 0.065(1) 0.073(1) -0.009(1) 0.039(1) -0.0048(8)
S(5) 0.077(1) 0.079(1) 0.087(1) 0.0155(9) 0.0283(9) 0.0193(9)
S(6) 0.100(1) 0.090(1) 0.0537(8) 0.023(1) -0.0005(8) -0.0009(8)
S(7) 0.079(1) 0.072(1) 0.087(1) -0.0117(9) 0.0006(9) 0.0005(9)
S(8) 0.072(1) 0.119(2) 0.087(1) 0.001(1) 0.0151(9) -0.014(1)
F(1) 0.106(4) 0.225(7) 0.093(3) 0.004(4) -0.007(3) -0.062(4)
F(2) 0.29(1) 0.48(2) 0.126(6) 0.00(1) 0.078(7) 0.12(1)
F(3) 0.124(5) 0.265(9) 0.213(8) 0.070(6) -0.057(5) -0.140(7)
F(4) 0.26(1) 0.207(8) 0.26(1) 0.095(8) -0.172(9) -0.108(9)
F(5) 0.172(7) 0.28(1) 0.34(1) 0.025(8) 0.039(8) 0.22(1)
F(6) 0.172(7) 0.186(8) 0.27(1) 0.059(6) 0.080(7) 0.042(7)
F(7) 0.152(5) 0.176(6) 0.149(5) 0.039(5) 0.026(4) 0.031(5)
F(8) 0.45(2) 0.29(2) 0.35(2) 0.11(2) -0.18(2) -0.08(1)
N(1) 0.055(3) 0.073(3) 0.066(3) 0.013(2) 0.005(2) 0.019(3)
N(2) 0.068(3) 0.069(3) 0.050(2) -0.005(2) 0.008(2) 0.000(2)
N(3) 0.080(3) 0.070(3) 0.044(2) -0.003(3) 0.016(2) -0.003(2)
N(4) 0.089(4) 0.077(3) 0.042(2) -0.007(3) 0.015(2) -0.008(2)
N(5) 0.073(3) 0.063(3) 0.063(3) 0.011(2) 0.010(2) -0.003(2)
N(6) 0.063(3) 0.059(3) 0.066(3) 0.009(2) 0.007(2) 0.003(2)
N(7) 0.060(3) 0.080(4) 0.076(3) -0.018(3) 0.003(3) 0.001(3)
N(8) 0.055(3) 0.091(4) 0.090(4) -0.005(3) 0.008(3) 0.002(3)
C(1) 0.072(4) 0.116(6) 0.068(4) -0.035(4) -0.014(3) 0.027(4)
C(2) 0.049(4) 0.117(6) 0.096(6) -0.000(4) -0.003(4) 0.036(5)
C(3) 0.101(6) 0.080(5) 0.078(4) 0.048(4) 0.014(4) 0.006(4)
C(4) 0.098(5) 0.063(4) 0.069(4) 0.005(4) 0.004(4) 0.003(3)
C(5) 0.14(1) 0.19(2) 0.17(1) 0.11(1) 0.00(1) -0.04(1)
C(6) 0.22(2) 0.080(6) 0.101(8) 0.001(9) 0.014(9) -0.026(6)
C(7) 0.075(5) 0.125(7) 0.068(4) -0.035(5) -0.010(4) -0.005(5)
C(8) 0.059(4) 0.18(1) 0.065(4) -0.001(5) 0.009(3) 0.015(5)
C(9) 0.083(5) 0.105(6) 0.072(4) 0.002(4) 0.020(4) -0.001(4)
C(10) 0.083(5) 0.082(5) 0.072(4) -0.011(4) 0.026(4) 0.003(4)
C(11) 0.101(5) 0.063(4) 0.048(3) -0.009(3) 0.015(3) -0.008(3)
C(12) 0.103(5) 0.067(4) 0.039(3) 0.004(3) 0.006(3) -0.006(3)
C(13) 0.15(1) 0.083(6) 0.087(6) -0.017(6) -0.003(7) 0.018(5)
C(14) 0.129(8) 0.099(7) 0.060(4) 0.004(6) -0.000(5) -0.007(4)
C(15) 0.095(5) 0.109(6) 0.052(4) -0.023(5) 0.011(4) -0.015(4)
C(16) 0.129(7) 0.091(6) 0.068(4) -0.040(5) 0.027(5) -0.017(4)
C(17) 0.073(5) 0.083(5) 0.130(7) 0.000(4) 0.018(5) 0.021(5)
C(18) 0.070(4) 0.076(5) 0.104(6) 0.004(4) -0.011(4) -0.007(4)
C(19) 0.096(5) 0.058(3) 0.060(3) 0.009(3) 0.007(3) -0.003(3)
C(20) 0.078(4) 0.062(4) 0.066(4) 0.014(3) 0.022(3) 0.003(3)
C(21) 0.16(1) 0.098(7) 0.066(5) -0.001(7) 0.008(6) -0.023(5)
C(22) 0.103(7) 0.14(1) 0.087(6) 0.004(7) 0.040(5) 0.000(6)
C(23) 0.072(5) 0.141(9) 0.089(6) 0.010(6) -0.003(4) -0.001(6)
C(24) 0.089(6) 0.125(8) 0.100(7) -0.004(6) -0.005(5) -0.020(6)
C(25) 0.088(6) 0.079(5) 0.114(7) -0.002(5) -0.009(5) -0.018(5)
C(26) 0.075(5) 0.082(5) 0.102(6) -0.002(4) 0.012(4) -0.020(5)
C(27) 0.069(4) 0.091(5) 0.081(5) -0.035(4) 0.006(3) -0.003(4)
C(28) 0.062(4) 0.094(5) 0.093(5) -0.015(4) 0.001(4) 0.004(4)
C(29) 0.118(8) 0.13(1) 0.089(6) -0.042(7) 0.022(6) -0.010(6)
C(30) 0.114(9) 0.13(1) 0.106(8) -0.009(7) -0.029(7) 0.019(7)
C(31) 0.065(5) 0.101(6) 0.128(8) 0.007(4) 0.011(5) 0.010(6)
C(32) 0.062(4) 0.112(7) 0.131(8) 0.018(5) 0.016(5) -0.022(6)
B(1) 0.110(8) 0.15(1) 0.082(6) 0.036(7) -0.035(6) -0.066(7)
B(2) 0.108(9) 0.12(1) 0.36(3) 0.069(8) 0.13(1) 0.12(1)

loop_
_atom_type_symbol
_atom_type_description
_atom_type_scat_dispersion_real
_atom_type_scat_dispersion_imag
_atom_type_scat_source
C C 0.003 0.002
;
International Tables for Crystallography
(1992, Vol. C, Tables 4.2.6.8 and 6.1.1.4)
;
H H 0.000 0.000
;
International Tables for Crystallography
(1992, Vol. C, Table 6.1.1.4)
;
N N 0.006 0.003
;
International Tables for Crystallography
(1992, Vol. C, Tables 4.2.6.8 and 6.1.1.4)
;
S S 0.125 0.123
;
International Tables for Crystallography
(1992, Vol. C, Tables 4.2.6.8 and 6.1.1.4)
;
Ni Ni 0.339 1.112
;
International Tables for Crystallography
(1992, Vol. C, Tables 4.2.6.8 and 6.1.1.4)
;
Ag Ag -0.897 1.101
;
International Tables for Crystallography
(1992, Vol. C, Tables 4.2.6.8 and 6.1.1.4)
;
B B 0.001 0.001
;
International Tables for Crystallography
(1992, Vol. C, Tables 4.2.6.8 and 6.1.1.4)
;
F F 0.017 0.010
;
International Tables for Crystallography
(1992, Vol. C, Tables 4.2.6.8 and 6.1.1.4)
;

loop_
_geom_angle_atom_site_label_1
_geom_angle_atom_site_label_2
_geom_angle_atom_site_label_3
_geom_angle
_geom_angle_publ_flag
Ag(2) Ag(1) S(1) 81.34(4) yes
Ag(2) Ag(1) S(3) 82.21(5) yes
Ag(2) Ag(1) S(5) 75.58(4) yes
Ag(2) Ag(1) S(7) 174.07(5) yes
S(1) Ag(1) S(3) 119.41(6) yes
S(1) Ag(1) S(5) 118.23(6) yes
S(1) Ag(1) S(7) 104.06(6) yes
S(3) Ag(1) S(5) 113.05(6) yes
S(3) Ag(1) S(7) 96.99(6) yes
S(5) Ag(1) S(7) 99.46(6) yes
Ni(1) Ag(2) Ni(2) 109.10(3) yes
Ni(1) Ag(2) S(2) 44.76(4) yes
Ni(1) Ag(2) S(4) 90.31(5) yes
Ni(1) Ag(2) S(6) 149.04(5) yes
Ni(1) Ag(2) Ag(1) 69.23(2) yes
Ni(2) Ag(2) S(2) 153.65(5) yes
Ni(2) Ag(2) S(4) 45.26(5) yes
Ni(2) Ag(2) S(6) 95.47(5) yes
Ni(2) Ag(2) Ag(1) 68.26(2) yes
S(2) Ag(2) S(4) 119.58(7) yes
S(2) Ag(2) S(6) 110.20(6) yes
S(2) Ag(2) Ag(1) 98.47(4) yes
S(4) Ag(2) S(6) 120.62(6) yes
S(4) Ag(2) Ag(1) 98.15(5) yes
S(6) Ag(2) Ag(1) 104.72(5) yes
S(1) Ni(1) S(2) 96.51(7) yes
S(1) Ni(1) N(1) 90.3(2) yes
S(1) Ni(1) N(2) 173.3(2) yes
S(2) Ni(1) N(1) 173.0(2) yes
S(2) Ni(1) N(2) 90.2(2) yes
N(1) Ni(1) N(2) 82.9(2) yes
N(1) Ni(1) Ag(2) 120.9(2) yes
N(2) Ni(1) Ag(2) 90.0(1) yes
Ag(2) Ni(1) S(1) 93.43(5) yes
Ag(2) Ni(1) S(2) 57.24(5) yes
S(3) Ni(2) S(4) 97.16(8) yes
S(3) Ni(2) N(3) 90.0(2) yes
S(3) Ni(2) N(4) 172.7(2) yes
S(4) Ni(2) N(3) 172.8(2) yes
S(4) Ni(2) N(4) 90.2(2) yes
N(3) Ni(2) N(4) 82.7(2) yes
N(3) Ni(2) Ag(2) 120.9(2) yes
N(4) Ni(2) Ag(2) 87.6(2) yes
Ag(2) Ni(2) S(3) 95.81(6) yes
Ag(2) Ni(2) S(4) 57.53(6) yes
S(5) Ni(3) S(6) 96.42(8) yes
S(5) Ni(3) N(5) 90.2(2) yes
S(5) Ni(3) N(6) 172.9(2) yes
S(6) Ni(3) N(5) 172.9(2) yes
S(6) Ni(3) N(6) 90.6(2) yes
N(5) Ni(3) N(6) 82.7(2) yes
S(7) Ni(4) S(8) 97.02(8) yes
S(7) Ni(4) N(7) 90.4(2) yes
S(7) Ni(4) N(8) 172.3(2) yes
S(8) Ni(4) N(7) 172.6(2) yes
S(8) Ni(4) N(8) 90.6(2) yes
N(7) Ni(4) N(8) 82.0(3) yes
C(1) S(1) Ag(1) 100.9(3) yes
C(1) S(1) Ni(1) 95.4(3) yes
Ni(1) S(1) Ag(1) 96.08(6) yes
C(8) S(2) Ag(2) 104.0(3) yes
C(8) S(2) Ni(1) 97.7(3) yes
Ag(2) S(2) Ni(1) 78.00(5) yes
C(9) S(3) Ag(1) 101.5(3) yes
C(9) S(3) Ni(2) 95.1(3) yes
Ni(2) S(3) Ag(1) 93.32(7) yes
C(16) S(4) Ag(2) 106.2(3) yes
C(16) S(4) Ni(2) 96.3(3) yes
Ag(2) S(4) Ni(2) 77.21(6) yes
C(17) S(5) Ag(1) 98.6(3) yes
C(17) S(5) Ni(3) 95.6(3) yes
Ag(1) S(5) Ni(3) 99.44(7) yes
C(24) S(6) Ag(2) 102.8(4) yes
C(24) S(6) Ni(3) 98.4(3) yes
Ag(2) S(6) Ni(3) 79.16(6) yes
C(25) S(7) Ag(1) 115.7(3) yes
C(25) S(7) Ni(4) 93.6(3) yes
Ag(1) S(7) Ni(4) 110.88(8) yes
C(32) S(8) Ni(4) 95.4(3) yes
C(2) N(1) C(3) 124.9(6) yes
C(2) N(1) Ni(1) 119.8(5) yes
C(3) N(1) Ni(1) 115.1(5) yes
C(4) N(2) C(7) 123.8(6) yes
C(4) N(2) Ni(1) 115.3(5) yes
C(7) N(2) Ni(1) 120.0(5) yes
C(10) N(3) C(11) 123.4(6) yes
C(10) N(3) Ni(2) 120.1(4) yes
C(11) N(3) Ni(2) 116.4(5) yes
C(12) N(4) C(15) 124.5(6) yes
C(12) N(4) Ni(2) 115.4(5) yes
C(15) N(4) Ni(2) 119.6(5) yes
C(18) N(5) C(19) 124.8(6) yes
C(18) N(5) Ni(3) 119.1(5) yes
C(19) N(5) Ni(3) 116.1(4) yes
C(20) N(6) C(23) 124.1(6) yes
C(20) N(6) Ni(3) 115.5(4) yes
C(23) N(6) Ni(3) 120.3(5) yes
C(26) N(7) C(27) 123.2(7) yes
C(26) N(7) Ni(4) 119.0(5) yes
C(27) N(7) Ni(4) 117.8(5) yes
C(28) N(8) C(31) 124.5(7) yes
C(28) N(8) Ni(4) 116.2(5) yes
C(31) N(8) Ni(4) 119.3(6) yes
C(2) C(1) S(1) 110.4(5) yes
N(1) C(2) C(1) 109.0(6) yes
C(4) C(3) C(5) 124(1) yes
C(4) C(3) N(1) 112.1(6) yes
C(5) C(3) N(1) 123(1) yes
C(6) C(4) N(2) 124(1) yes
C(6) C(4) C(3) 121(1) yes
N(2) C(4) C(3) 114.1(6) yes
C(8) C(7) N(2) 110.1(7) yes
S(2) C(8) C(7) 113.3(6) yes
C(10) C(9) H(15) 108(5) no
C(10) C(9) H(16) 111(4) no
C(10) C(9) S(3) 110.2(6) yes
N(3) C(10) C(9) 108.5(6) yes
C(12) C(11) C(13) 121.2(7) yes
C(12) C(11) N(3) 112.9(6) yes
C(13) C(11) N(3) 125.9(8) yes
C(14) C(12) N(4) 124.7(7) yes
C(14) C(12) C(11) 123.0(7) yes
N(4) C(12) C(11) 112.2(6) yes
C(16) C(15) N(4) 108.7(7) yes
S(4) C(16) C(15) 110.9(6) yes
C(18) C(17) S(5) 110.8(6) yes
N(5) C(18) C(17) 108.6(7) yes
C(20) C(19) C(21) 122.0(8) yes
C(20) C(19) N(5) 112.6(6) yes
C(21) C(19) N(5) 125.4(8) yes
C(22) C(20) N(6) 124.0(7) yes
C(22) C(20) C(19) 123.0(7) yes
N(6) C(20) C(19) 113.0(6) yes
C(24) C(23) N(6) 114.6(8) yes
S(6) C(24) C(23) 115.0(7) yes
C(26) C(25) S(7) 110.1(6) yes
N(7) C(26) C(25) 106.6(7) yes
C(28) C(27) C(29) 123.2(8) yes
C(28) C(27) N(7) 111.1(7) yes
C(29) C(27) N(7) 125.6(8) yes
C(30) C(28) N(8) 124.7(8) yes
C(30) C(28) C(27) 122.4(8) yes
N(8) C(28) C(27) 112.9(7) yes
C(32) C(31) N(8) 108.3(7) yes
S(8) C(32) C(31) 109.9(7) yes
F(1) B(1) F(2) 111(1) yes
F(1) B(1) F(3) 112(1) yes
F(1) B(1) F(4) 109(1) yes
F(2) B(1) F(3) 110(1) yes
F(2) B(1) F(4) 101(1) yes
F(3) B(1) F(4) 109(1) yes
F(5) B(2) F(6) 121(1) yes
F(5) B(2) F(7) 122(1) yes
F(5) B(2) F(8) 82(1) yes
F(6) B(2) F(7) 106(1) yes
F(6) B(2) F(8) 83(1) yes
F(7) B(2) F(8) 73(1) yes

loop_
_geom_bond_atom_site_label_1
_geom_bond_atom_site_label_2
_geom_bond_distance
_geom_bond_publ_flag
Ag(1) Ag(2) 3.1933(8) yes
Ag(1) S(1) 2.551(2) yes
Ag(1) S(3) 2.574(2) yes
Ag(1) S(5) 2.620(2) yes
Ag(1) S(7) 2.771(2) yes
Ag(2) Ni(1) 2.9747(8) yes
Ag(2) Ni(2) 2.945(1) yes
Ag(2) S(2) 2.557(2) yes
Ag(2) S(4) 2.548(2) yes
Ag(2) S(6) 2.592(2) yes
Ni(1) S(1) 2.153(2) yes
Ni(1) S(2) 2.141(2) yes
Ni(1) N(1) 1.858(5) yes
Ni(1) N(2) 1.867(5) yes
Ni(2) S(3) 2.154(2) yes
Ni(2) S(4) 2.145(2) yes
Ni(2) N(3) 1.859(5) yes
Ni(2) N(4) 1.880(5) yes
Ni(3) S(5) 2.150(2) yes
Ni(3) S(6) 2.142(2) yes
Ni(3) N(5) 1.864(5) yes
Ni(3) N(6) 1.856(5) yes
Ni(4) S(7) 2.169(2) yes
Ni(4) S(8) 2.137(2) yes
Ni(4) N(7) 1.866(6) yes
Ni(4) N(8) 1.859(6) yes
S(1) C(1) 1.833(8) yes
S(2) C(8) 1.80(1) yes
S(3) C(9) 1.837(9) yes
S(4) C(16) 1.827(9) yes
S(5) C(17) 1.82(1) yes
S(6) C(24) 1.82(1) yes
S(7) C(25) 1.83(1) yes
S(8) C(32) 1.83(1) yes
F(1) B(1) 1.33(1) yes
F(2) B(1) 1.25(2) yes
F(3) B(1) 1.30(1) yes
F(4) B(1) 1.33(2) yes
F(5) B(2) 1.09(2) yes
F(6) B(2) 1.32(2) yes
F(7) B(2) 1.40(2) yes
F(8) B(2) 1.75(3) yes
N(1) C(2) 1.466(9) yes
N(1) C(3) 1.302(9) yes
N(2) C(4) 1.260(9) yes
N(2) C(7) 1.476(9) yes
N(3) C(10) 1.462(9) yes
N(3) C(11) 1.278(8) yes
N(4) C(12) 1.291(8) yes
N(4) C(15) 1.47(1) yes
N(5) C(18) 1.475(9) yes
N(5) C(19) 1.282(9) yes
N(6) C(20) 1.297(8) yes
N(6) C(23) 1.44(1) yes
N(7) C(26) 1.48(1) yes
N(7) C(27) 1.279(9) yes
N(8) C(28) 1.30(1) yes
N(8) C(31) 1.46(1) yes
C(1) C(2) 1.50(1) yes
C(3) C(4) 1.46(1) yes
C(3) C(5) 1.49(2) yes
C(4) C(6) 1.52(1) yes
C(7) C(8) 1.48(1) yes
C(9) C(10) 1.49(1) yes
C(11) C(12) 1.48(1) yes
C(11) C(13) 1.49(1) yes
C(12) C(14) 1.49(1) yes
C(15) C(16) 1.51(1) yes
C(17) C(18) 1.48(1) yes
C(19) C(20) 1.46(1) yes
C(19) C(21) 1.50(1) yes
C(20) C(22) 1.49(1) yes
C(23) C(24) 1.45(1) yes
C(25) C(26) 1.50(1) yes
C(27) C(28) 1.48(1) yes
C(27) C(29) 1.50(1) yes
C(28) C(30) 1.50(2) yes
C(31) C(32) 1.50(1) yes
